data_4122310
loop_
_publ_author_name
'Murdock, Christopher R.'
'Jenkins, David M.'

_publ_section_title
;
 Isostructural synthesis of porous metal-organic nanotubes.
;
_journal_issue 31
_journal_name_full 'Journal of the American Chemical Society'
_journal_page_first 10983
_journal_page_last 10988
_journal_paper_doi 10.1021/ja5042226
_journal_volume 136
_journal_year 2014
_chemical_formula_sum 'C15 H12 Br2 Cu2 N7 O'
_chemical_formula_weight 593.22
_chemical_name_systematic
;
 ?
;
_space_group_IT_number 74
_symmetry_cell_setting orthorhombic
_symmetry_space_group_name_Hall '-I 2b 2'
_symmetry_space_group_name_H-M 'I m m a'
_atom_sites_solution_hydrogens geom
_atom_sites_solution_primary direct
_atom_sites_solution_secondary difmap
_audit_creation_method SHELXL-97
_cell_angle_alpha 90.00
_cell_angle_beta 90.00
_cell_angle_gamma 90.00
_cell_formula_units_Z 4
_cell_length_a 20.4733(7)
_cell_length_b 7.0919(3)
_cell_length_c 13.3346(4)
_cell_measurement_temperature 100(2)
_cell_volume 1936.11(12)
_computing_structure_refinement 'SHELXL-97 (Sheldrick, 1997)'
_diffrn_ambient_temperature 100(2)
_diffrn_measured_fraction_theta_full 1.000
_diffrn_measured_fraction_theta_max 1.000
_diffrn_measurement_device_type 'Bruker-AXS Smart APEX II'
_diffrn_measurement_method '\w scan'
_diffrn_radiation_monochromator graphite
_diffrn_radiation_source 'fine-focus sealed tube'
_diffrn_radiation_type MoK\a
_diffrn_radiation_wavelength 0.71073
_diffrn_reflns_av_R_equivalents 0.0424
_diffrn_reflns_av_sigmaI/netI 0.0357
_diffrn_reflns_limit_h_max 23
_diffrn_reflns_limit_h_min -25
_diffrn_reflns_limit_k_max 8
_diffrn_reflns_limit_k_min -7
_diffrn_reflns_limit_l_max 16
_diffrn_reflns_limit_l_min -16
_diffrn_reflns_number 5558
_diffrn_reflns_theta_full 26.38
_diffrn_reflns_theta_max 26.38
_diffrn_reflns_theta_min 1.82
_exptl_absorpt_coefficient_mu 6.345
_exptl_absorpt_correction_T_max 0.9393
_exptl_absorpt_correction_T_min 0.5695
_exptl_absorpt_correction_type multi-scan
_exptl_absorpt_process_details SADABS
_exptl_crystal_colour colorless
_exptl_crystal_density_diffrn 2.035
_exptl_crystal_density_method 'not measured'
_exptl_crystal_description plate
_exptl_crystal_F_000 1148
_exptl_crystal_size_max 0.10
_exptl_crystal_size_mid 0.04
_exptl_crystal_size_min 0.01
_refine_diff_density_max 0.902
_refine_diff_density_min -0.634
_refine_diff_density_rms 0.140
_refine_ls_extinction_method none
_refine_ls_goodness_of_fit_ref 1.106
_refine_ls_hydrogen_treatment mixed
_refine_ls_matrix_type full
_refine_ls_number_parameters 90
_refine_ls_number_reflns 1108
_refine_ls_number_restraints 11
_refine_ls_restrained_S_all 1.158
_refine_ls_R_factor_all 0.0500
_refine_ls_R_factor_gt 0.0381
_refine_ls_shift/su_max 0.001
_refine_ls_shift/su_mean 0.000
_refine_ls_structure_factor_coef Fsqd
_refine_ls_weighting_details 'calc w=1/[\s^2^(Fo^2^)+(0.0561P)^2^+6.5533P] where P=(Fo^2^+2Fc^2^)/3'
_refine_ls_weighting_scheme calc
_refine_ls_wR_factor_gt 0.0975
_refine_ls_wR_factor_ref 0.1052
_reflns_number_gt 927
_reflns_number_total 1108
_reflns_threshold_expression >2sigma(I)
_cod_data_source_file ja5042226_si_002.cif
_cod_data_source_block 4
_cod_depositor_comments
;
The following automatic conversions were performed:

'_symmetry_cell_setting' value 'Orthorhombic' changed to
'orthorhombic' according to
/usr/data/users/saulius/crontab/automatic-downloads/rss-feeds/ACS/lib/dictionaries/cif_core.dic
dictionary named 'cif_core.dic' version 2.4.2 from 2011-04-26.

Automatic conversion script
Id: cif_fix_values 2281 2013-09-26 08:29:07Z andrius 

 Adding full bibliography for 4122309--4122313.cif.
;
_cod_database_code 4122310

loop_
_symmetry_equiv_pos_as_xyz
'x, y, z'
'-x, -y+1/2, z'
'-x, y+1/2, -z'
'x, -y, -z'
'x+1/2, y+1/2, z+1/2'
'-x+1/2, -y+1, z+1/2'
'-x+1/2, y+1, -z+1/2'
'x+1/2, -y+1/2, -z+1/2'
'-x, -y, -z'
'x, y-1/2, -z'
'x, -y-1/2, z'
'-x, y, z'
'-x+1/2, -y+1/2, -z+1/2'
'x+1/2, y, -z+1/2'
'x+1/2, -y, z+1/2'
'-x+1/2, y+1/2, z+1/2'

loop_
_atom_site_label
_atom_site_type_symbol
_atom_site_fract_x
_atom_site_fract_y
_atom_site_fract_z
_atom_site_U_iso_or_equiv
_atom_site_adp_type
_atom_site_occupancy
_atom_site_symmetry_multiplicity
_atom_site_calc_flag
_atom_site_refinement_flags
Br1 Br 0.71521(3) 0.2500 0.09849(4) 0.0241(2) Uani 1 2 d S
Cu1 Cu 0.77713(4) 0.5000 0.0000 0.0267(3) Uani 1 2 d S
N1 N 0.81263(18) 0.6529(6) 0.1121(3) 0.0300(9) Uani 1 1 d .
N2 N 0.8488(3) 0.7500 0.2572(4) 0.0409(16) Uani 1 2 d SD
C1 C 0.8344(2) 0.5984(9) 0.2011(3) 0.0431(14) Uani 1 1 d .
H1 H 0.8391 0.4738 0.2216 0.052 Uiso 1 1 calc R
C2 C 0.8758(4) 0.7500 0.3603(5) 0.068(3) Uani 1 2 d SD
C6 C 1.0000 0.7500 0.3534(6) 0.0323(17) Uani 1 4 d SD
C5 C 1.0000 1.1056(16) 0.4056(8) 0.029(3) Uani 0.50 2 d SPD
H5 H 1.0000 1.2332 0.4216 0.035 Uiso 0.50 2 calc SPR
C4 C 0.9420(5) 1.0041(13) 0.3929(6) 0.0323(17) Uani 0.50 1 d PD
H4 H 0.9026 1.0670 0.4015 0.039 Uiso 0.50 1 calc PR
C3 C 0.9405(4) 0.8125(11) 0.3678(5) 0.022(2) Uani 0.50 1 d PD
N3 N 1.0000 0.7500 0.9751(7) 0.051(3) Uani 1 4 d S
C8 C 1.0000 0.7500 1.0862(8) 0.058(4) Uani 1 4 d S
C7 C 0.9402(4) 0.7500 0.9246(6) 0.063(3) Uani 1 2 d S
O1 O 0.9384(5) 0.7500 0.8346(8) 0.049(3) Uani 0.50 2 d SP
H6 H 1.0000 0.881(3) 0.351(12) 0.039 Uiso 0.50 2 d SPD
H2 H 0.8446(17) 0.814(9) 0.402(3) 0.12(3) Uiso 1 1 d D

loop_
_atom_site_aniso_label
_atom_site_aniso_U_11
_atom_site_aniso_U_22
_atom_site_aniso_U_33
_atom_site_aniso_U_23
_atom_site_aniso_U_13
_atom_site_aniso_U_12
Br1 0.0270(4) 0.0291(4) 0.0162(3) 0.000 0.0046(2) 0.000
Cu1 0.0312(5) 0.0303(5) 0.0186(4) 0.0051(3) 0.000 0.000
N1 0.027(2) 0.042(2) 0.0208(18) 0.0078(17) -0.0055(15) -0.0047(18)
N2 0.024(3) 0.085(5) 0.014(3) 0.000 -0.005(2) 0.000
C1 0.036(3) 0.066(4) 0.027(3) 0.021(3) -0.011(2) -0.011(3)
C2 0.033(4) 0.161(11) 0.010(3) 0.000 -0.004(3) 0.000
C6 0.036(4) 0.054(5) 0.006(3) 0.000 0.000 0.000
C5 0.055(9) 0.024(7) 0.009(5) 0.003(5) 0.000 0.000
C4 0.036(4) 0.054(5) 0.006(3) 0.000 0.000 0.000
C3 0.029(4) 0.032(6) 0.005(3) 0.005(3) -0.003(3) -0.004(3)
N3 0.036(5) 0.086(8) 0.031(5) 0.000 0.000 0.000
C8 0.068(8) 0.083(10) 0.024(6) 0.000 0.000 0.000
C7 0.046(5) 0.110(9) 0.033(5) 0.000 -0.002(4) 0.000
O1 0.046(7) 0.068(8) 0.033(6) 0.000 -0.006(5) 0.000

loop_
_atom_type_symbol
_atom_type_description
_atom_type_scat_dispersion_real
_atom_type_scat_dispersion_imag
_atom_type_scat_source
C C 0.0033 0.0016 'International Tables Vol C Tables 4.2.6.8 and 6.1.1.4'
H H 0.0000 0.0000 'International Tables Vol C Tables 4.2.6.8 and 6.1.1.4'
N N 0.0061 0.0033 'International Tables Vol C Tables 4.2.6.8 and 6.1.1.4'
O O 0.0106 0.0060 'International Tables Vol C Tables 4.2.6.8 and 6.1.1.4'
Cu Cu 0.3201 1.2651 'International Tables Vol C Tables 4.2.6.8 and 6.1.1.4'
Br Br -0.2901 2.4595 'International Tables Vol C Tables 4.2.6.8 and 6.1.1.4'

loop_
_geom_angle_atom_site_label_1
_geom_angle_atom_site_label_2
_geom_angle_atom_site_label_3
_geom_angle
_geom_angle_site_symmetry_1
_geom_angle_site_symmetry_3
Cu1 Br1 Cu1 88.34(2) 10 .
N1 Cu1 N1 137.0(2) . 4_565
N1 Cu1 Br1 100.06(11) . .
N1 Cu1 Br1 100.97(11) 4_565 .
N1 Cu1 Br1 100.97(11) . 10_565
N1 Cu1 Br1 100.06(11) 4_565 10_565
Br1 Cu1 Br1 120.24(4) . 10_565
C1 N1 N1 106.9(3) . 11_575
C1 N1 Cu1 129.7(4) . .
N1 N1 Cu1 123.13(11) 11_575 .
C1 N2 C1 106.4(5) . 11_575
C1 N2 C2 126.8(3) . .
C1 N2 C2 126.8(3) 11_575 .
N1 C1 N2 109.9(5) . .
C3 C2 C3 36.9(7) . 11_575
C3 C2 N2 114.8(6) . .
C3 C2 N2 114.8(6) 11_575 .
C3 C6 C3 163.1(9) 12_755 11_575
C3 C6 C3 39.5(7) 12_755 2_765
C3 C6 C3 136.7(7) 11_575 2_765
C3 C6 C3 136.7(7) 12_755 .
C3 C6 C3 39.5(7) 11_575 .
C3 C6 C3 163.1(9) 2_765 .
C4 C5 C4 116.2(11) . 12_755
C5 C4 C3 123.2(9) . .
C3 C3 C6 70.2(3) 11_575 .
C3 C3 C4 166.1(4) 11_575 .
C6 C3 C4 110.0(7) . .
C3 C3 C2 71.5(3) 11_575 .
C6 C3 C2 139.6(6) . .
C4 C3 C2 110.2(7) . .
C7 N3 C7 122.4(10) . 2_765
C7 N3 C8 118.8(5) . .
C7 N3 C8 118.8(5) 2_765 .
O1 C7 N3 120.5(9) . .

loop_
_geom_bond_atom_site_label_1
_geom_bond_atom_site_label_2
_geom_bond_distance
_geom_bond_site_symmetry_2
Br1 Cu1 2.5446(6) 10
Br1 Cu1 2.5446(6) .
Cu1 N1 1.984(4) .
Cu1 N1 1.984(4) 4_565
Cu1 Br1 2.5446(6) 10_565
N1 C1 1.326(6) .
N1 N1 1.377(8) 11_575
N2 C1 1.342(6) .
N2 C1 1.342(6) 11_575
N2 C2 1.481(8) .
C2 C3 1.400(11) .
C2 C3 1.400(11) 11_575
C6 C3 1.310(8) 12_755
C6 C3 1.310(8) 11_575
C6 C3 1.310(8) 2_765
C6 C3 1.310(8) .
C5 C4 1.398(10) .
C5 C4 1.398(10) 12_755
C4 C3 1.400(11) .
C3 C3 0.887(15) 11_575
N3 C7 1.398(10) .
N3 C7 1.398(10) 2_765
N3 C8 1.482(14) .
C7 O1 1.201(13) .
